data_7238331
loop_
_publ_author_name
'Yao, Ru-Xin'
'Hao, Zheng-Ming'
'Guo, Cai-Hong'
'Zhang, Xian-Ming'

_publ_section_title
;
 Enantiomers of conformation-flexible
 cyclopentane-1,2,3,4-tetracarboxylate in metal--organic frameworks
;
_journal_issue 12
_journal_name_full CrystEngComm
_journal_page_first 4416
_journal_paper_doi 10.1039/c0ce00144a
_journal_volume 12
_journal_year 2010
_chemical_formula_sum 'C66 H54 Mn4 N8 O21'
_chemical_formula_weight 1514.93
_space_group_IT_number 2
_space_group_name_Hall '-P 1'
_space_group_name_H-M_alt 'P -1'
_symmetry_cell_setting triclinic
_symmetry_space_group_name_H-M 'P -1'
_atom_sites_solution_hydrogens geom
_atom_sites_solution_primary direct
_atom_sites_solution_secondary difmap
_audit_creation_method SHELXL-97
_cell_angle_alpha 92.7640(10)
_cell_angle_beta 91.5750(10)
_cell_angle_gamma 90.4070(10)
_cell_formula_units_Z 2
_cell_length_a 8.9211(5)
_cell_length_b 15.8053(8)
_cell_length_c 21.9313(12)
_cell_measurement_reflns_used 1808
_cell_measurement_temperature 298(2)
_cell_measurement_theta_max 19.01
_cell_measurement_theta_min 2.21
_cell_volume 3087.5(3)
_computing_cell_refinement 'SMART (Bruker, 2001)'
_computing_data_collection 'SMART (Bruker, 2001)'
_computing_data_reduction 'SAINT (Bruker, 2001)'
_computing_molecular_graphics 'SAINT (Bruker, 2001)'
_computing_publication_material 'SHELXL-97 (Sheldrick, 1997)'
_computing_structure_refinement 'SHELXL-97 (Sheldrick, 1997)'
_computing_structure_solution 'SHELXS-97 (Sheldrick, 1990)'
_diffrn_ambient_temperature 298(2)
_diffrn_measured_fraction_theta_full 0.984
_diffrn_measured_fraction_theta_max 0.984
_diffrn_measurement_device_type 'Bruker Apex CCD Diffractometer'
_diffrn_measurement_method '\f and \w scan'
_diffrn_radiation_monochromator graphite
_diffrn_radiation_source 'fine-focus sealed tube'
_diffrn_radiation_type MoK\a
_diffrn_radiation_wavelength 0.71073
_diffrn_reflns_av_R_equivalents 0.0476
_diffrn_reflns_av_sigmaI/netI 0.1183
_diffrn_reflns_limit_h_max 10
_diffrn_reflns_limit_h_min -10
_diffrn_reflns_limit_k_max 13
_diffrn_reflns_limit_k_min -18
_diffrn_reflns_limit_l_max 26
_diffrn_reflns_limit_l_min -26
_diffrn_reflns_number 16865
_diffrn_reflns_theta_full 25.00
_diffrn_reflns_theta_max 25.00
_diffrn_reflns_theta_min 1.29
_exptl_absorpt_coefficient_mu 0.888
_exptl_absorpt_correction_T_max 0.9323
_exptl_absorpt_correction_T_min 0.8783
_exptl_absorpt_correction_type empirical
_exptl_absorpt_process_details 'SADABS, Sheldrick, 1997'
_exptl_crystal_colour yellow
_exptl_crystal_density_diffrn 1.630
_exptl_crystal_density_method 'not measured'
_exptl_crystal_description sheet
_exptl_crystal_F_000 1548
_exptl_crystal_size_max 0.15
_exptl_crystal_size_mid 0.12
_exptl_crystal_size_min 0.08
_refine_diff_density_max 0.838
_refine_diff_density_min -0.449
_refine_diff_density_rms 0.082
_refine_ls_extinction_method none
_refine_ls_goodness_of_fit_ref 1.052
_refine_ls_hydrogen_treatment constr
_refine_ls_matrix_type full
_refine_ls_number_parameters 892
_refine_ls_number_reflns 10723
_refine_ls_number_restraints 0
_refine_ls_restrained_S_all 1.052
_refine_ls_R_factor_all 0.1403
_refine_ls_R_factor_gt 0.0789
_refine_ls_shift/su_max 0.000
_refine_ls_shift/su_mean 0.000
_refine_ls_structure_factor_coef Fsqd
_refine_ls_weighting_details 'calc w=1/[\s^2^(Fo^2^)+(0.0573P)^2^+0.0000P] where P=(Fo^2^+2Fc^2^)/3'
_refine_ls_weighting_scheme calc
_refine_ls_wR_factor_gt 0.1429
_refine_ls_wR_factor_ref 0.1793
_reflns_number_gt 6095
_reflns_number_total 10723
_reflns_threshold_expression >2sigma(I)
_cod_data_source_file c0ce00144a.txt
_cod_data_source_block 3
_cod_original_sg_symbol_H-M P-1
_cod_database_code 7238331

loop_
_symmetry_equiv_pos_as_xyz
'x, y, z'
'-x, -y, -z'

loop_
_atom_site_label
_atom_site_type_symbol
_atom_site_fract_x
_atom_site_fract_y
_atom_site_fract_z
_atom_site_U_iso_or_equiv
_atom_site_adp_type
_atom_site_occupancy
_atom_site_symmetry_multiplicity
_atom_site_calc_flag
_atom_site_refinement_flags
Mn1 Mn 1.63529(10) 0.76492(6) 0.20584(4) 0.0360(3) Uani 1 1 d .
Mn2 Mn 1.62011(11) 0.87432(6) 0.35240(4) 0.0365(3) Uani 1 1 d .
Mn3 Mn 0.82478(12) 1.20633(7) 0.14369(5) 0.0485(3) Uani 1 1 d .
Mn4 Mn 1.27062(15) 0.39747(7) 0.32239(5) 0.0629(4) Uani 1 1 d .
N1 N 1.5497(5) 0.7066(3) 0.1148(2) 0.0342(13) Uani 1 1 d .
N2 N 1.7471(6) 0.8373(3) 0.1308(2) 0.0401(14) Uani 1 1 d .
N3 N 1.7581(6) 0.9911(3) 0.3840(2) 0.0436(14) Uani 1 1 d .
N4 N 1.5961(6) 0.8905(3) 0.4529(2) 0.0405(14) Uani 1 1 d .
N5 N 0.9584(6) 1.3011(4) 0.0884(3) 0.0572(17) Uani 1 1 d .
N6 N 0.7772(6) 1.1758(4) 0.0425(3) 0.0522(16) Uani 1 1 d .
N7 N 1.2740(9) 0.3711(4) 0.4218(3) 0.0646(19) Uani 1 1 d .
N8 N 1.5031(9) 0.4340(4) 0.3597(3) 0.072(2) Uani 1 1 d .
O1 O 1.4766(5) 0.7674(3) 0.3472(2) 0.0482(13) Uani 1 1 d .
O2 O 1.4623(5) 0.7063(3) 0.2536(2) 0.0561(13) Uani 1 1 d .
O3 O 1.2727(6) 0.5028(3) 0.2634(3) 0.0787(18) Uani 1 1 d .
O4 O 1.1467(6) 0.5327(3) 0.3466(2) 0.0700(16) Uani 1 1 d .
O5 O 0.9228(6) 0.5487(3) 0.2139(3) 0.084(2) Uani 1 1 d .
O6 O 0.7811(5) 0.6603(3) 0.2117(2) 0.0562(14) Uani 1 1 d .
O7 O 0.8636(5) 0.8028(3) 0.3665(2) 0.0551(13) Uani 1 1 d .
O8 O 0.7658(5) 0.8344(3) 0.2780(2) 0.0476(12) Uani 1 1 d .
O9 O 1.4905(5) 0.8779(3) 0.2095(2) 0.0521(13) Uani 1 1 d .
O10 O 1.4841(5) 0.9499(3) 0.29925(19) 0.0500(13) Uani 1 1 d .
O11 O 1.7124(7) 1.1593(5) 0.2355(3) 0.114(3) Uani 1 1 d .
O12 O 1.6225(7) 1.1199(5) 0.1506(3) 0.105(2) Uani 1 1 d .
O13 O 1.3264(7) 1.2663(4) 0.3025(3) 0.106(2) Uani 1 1 d .
O14 O 1.4073(9) 1.3114(4) 0.2193(4) 0.130(3) Uani 1 1 d .
O15 O 1.0143(5) 1.2245(3) 0.2175(2) 0.0640(15) Uani 1 1 d .
O16 O 1.0133(6) 1.1160(3) 0.1530(2) 0.0640(15) Uani 1 1 d .
C1 C 1.2429(7) 0.7099(4) 0.3144(3) 0.0405(17) Uani 1 1 d .
H1A H 1.2310 0.6967 0.3572 0.049 Uiso 1 1 calc R
C2 C 1.1637(7) 0.6417(4) 0.2736(3) 0.0380(16) Uani 1 1 d .
H2A H 1.1967 0.6452 0.2316 0.046 Uiso 1 1 calc R
C3 C 0.9981(7) 0.6676(4) 0.2774(3) 0.0383(16) Uani 1 1 d .
H3A H 0.9643 0.6533 0.3179 0.046 Uiso 1 1 calc R
C4 C 0.9995(7) 0.7635(4) 0.2758(3) 0.0427(17) Uani 1 1 d .
H4A H 0.9910 0.7791 0.2331 0.051 Uiso 1 1 calc R
C5 C 1.1551(7) 0.7903(5) 0.3014(4) 0.064(2) Uani 1 1 d .
H5A H 1.2071 0.8230 0.2721 0.077 Uiso 1 1 calc R
H5B H 1.1457 0.8251 0.3388 0.077 Uiso 1 1 calc R
C6 C 1.4079(7) 0.7276(4) 0.3037(3) 0.0340(15) Uani 1 1 d .
C7 C 1.1957(9) 0.5536(5) 0.2962(4) 0.056(2) Uani 1 1 d .
C8 C 0.8931(8) 0.6218(5) 0.2301(3) 0.0450(18) Uani 1 1 d .
C9 C 0.8699(7) 0.8019(4) 0.3101(3) 0.0403(16) Uani 1 1 d .
C10 C 1.3960(8) 1.0184(4) 0.2125(3) 0.0434(17) Uani 1 1 d .
H6A H 1.4091 1.0110 0.1683 0.052 Uiso 1 1 calc R
C11 C 1.4663(7) 1.1042(4) 0.2346(3) 0.0399(16) Uani 1 1 d .
H7A H 1.4826 1.1052 0.2790 0.048 Uiso 1 1 calc R
C12 C 1.3423(7) 1.1669(4) 0.2189(3) 0.0412(17) Uani 1 1 d .
H8A H 1.3410 1.1728 0.1746 0.049 Uiso 1 1 calc R
C13 C 1.1980(7) 1.1201(4) 0.2345(3) 0.0491(19) Uani 1 1 d .
H9A H 1.1805 1.1309 0.2781 0.059 Uiso 1 1 calc R
C14 C 1.2296(8) 1.0273(5) 0.2239(4) 0.075(3) Uani 1 1 d .
H10A H 1.1713 1.0043 0.1889 0.090 Uiso 1 1 calc R
H10B H 1.2030 0.9966 0.2593 0.090 Uiso 1 1 calc R
C15 C 1.4644(7) 0.9426(4) 0.2425(3) 0.0382(16) Uani 1 1 d .
C16 C 1.6103(9) 1.1264(5) 0.2051(4) 0.058(2) Uani 1 1 d .
C17 C 1.3611(8) 1.2546(5) 0.2491(4) 0.055(2) Uani 1 1 d .
C18 C 1.0674(7) 1.1546(5) 0.1991(4) 0.0476(18) Uani 1 1 d .
C19 C 1.8386(8) 0.9025(5) 0.1384(3) 0.055(2) Uani 1 1 d .
H11A H 1.8642 0.9218 0.1780 0.066 Uiso 1 1 calc R
C20 C 1.8999(8) 0.9446(5) 0.0900(4) 0.056(2) Uani 1 1 d .
H12A H 1.9634 0.9911 0.0976 0.067 Uiso 1 1 calc R
C21 C 1.8648(8) 0.9165(5) 0.0322(4) 0.054(2) Uani 1 1 d .
H13A H 1.9062 0.9429 -0.0005 0.065 Uiso 1 1 calc R
C22 C 1.7667(7) 0.8482(4) 0.0215(3) 0.0425(17) Uani 1 1 d .
C23 C 1.7103(7) 0.8093(4) 0.0722(3) 0.0367(15) Uani 1 1 d .
C24 C 1.7241(8) 0.8137(5) -0.0380(3) 0.056(2) Uani 1 1 d .
H14A H 1.7635 0.8377 -0.0721 0.067 Uiso 1 1 calc R
C25 C 1.6302(8) 0.7484(5) -0.0461(3) 0.056(2) Uani 1 1 d .
H15A H 1.6034 0.7288 -0.0856 0.067 Uiso 1 1 calc R
C26 C 1.5691(7) 0.7075(4) 0.0046(3) 0.0411(17) Uani 1 1 d .
C27 C 1.6073(7) 0.7388(4) 0.0642(3) 0.0343(15) Uani 1 1 d .
C28 C 1.4721(8) 0.6382(5) -0.0011(3) 0.053(2) Uani 1 1 d .
H16A H 1.4432 0.6156 -0.0396 0.064 Uiso 1 1 calc R
C29 C 1.4195(8) 0.6035(4) 0.0501(4) 0.054(2) Uani 1 1 d .
H17A H 1.3575 0.5559 0.0468 0.065 Uiso 1 1 calc R
C30 C 1.4593(8) 0.6400(4) 0.1069(3) 0.052(2) Uani 1 1 d .
H18A H 1.4205 0.6165 0.1413 0.062 Uiso 1 1 calc R
C31 C 1.8319(8) 1.0424(5) 0.3497(4) 0.062(2) Uani 1 1 d .
H19A H 1.8251 1.0325 0.3075 0.074 Uiso 1 1 calc R
C32 C 1.9204(10) 1.1116(6) 0.3730(5) 0.085(3) Uani 1 1 d .
H20A H 1.9674 1.1480 0.3473 0.102 Uiso 1 1 calc R
C33 C 1.9339(10) 1.1226(6) 0.4347(5) 0.083(3) Uani 1 1 d .
H21A H 1.9949 1.1662 0.4514 0.099 Uiso 1 1 calc R
C34 C 1.8596(9) 1.0710(5) 0.4734(4) 0.065(2) Uani 1 1 d .
C35 C 1.7701(8) 1.0047(4) 0.4449(3) 0.0474(18) Uani 1 1 d .
C36 C 1.8634(11) 1.0811(6) 0.5381(4) 0.085(3) Uani 1 1 d .
H22A H 1.9218 1.1243 0.5570 0.102 Uiso 1 1 calc R
C37 C 1.7862(11) 1.0308(6) 0.5720(4) 0.078(3) Uani 1 1 d .
H23A H 1.7929 1.0392 0.6143 0.094 Uiso 1 1 calc R
C38 C 1.6930(10) 0.9640(5) 0.5463(4) 0.063(2) Uani 1 1 d .
C39 C 1.6844(8) 0.9514(4) 0.4817(3) 0.0446(18) Uani 1 1 d .
C40 C 1.6052(11) 0.9094(6) 0.5786(4) 0.076(3) Uani 1 1 d .
H24A H 1.6088 0.9145 0.6211 0.091 Uiso 1 1 calc R
C41 C 1.5152(10) 0.8493(5) 0.5509(4) 0.068(2) Uani 1 1 d .
H25A H 1.4565 0.8138 0.5732 0.081 Uiso 1 1 calc R
C42 C 1.5141(8) 0.8426(4) 0.4865(4) 0.055(2) Uani 1 1 d .
H26A H 1.4517 0.8020 0.4668 0.066 Uiso 1 1 calc R
C43 C 1.0445(9) 1.3642(6) 0.1122(4) 0.074(3) Uani 1 1 d .
H27A H 1.0562 1.3708 0.1545 0.088 Uiso 1 1 calc R
C44 C 1.1176(10) 1.4208(6) 0.0760(5) 0.093(3) Uani 1 1 d .
H28A H 1.1767 1.4644 0.0938 0.112 Uiso 1 1 calc R
C45 C 1.1016(10) 1.4114(6) 0.0148(5) 0.082(3) Uani 1 1 d .
H29A H 1.1528 1.4479 -0.0095 0.098 Uiso 1 1 calc R
C46 C 1.0108(9) 1.3487(6) -0.0123(4) 0.066(2) Uani 1 1 d .
C47 C 0.9387(8) 1.2943(5) 0.0271(3) 0.053(2) Uani 1 1 d .
C48 C 0.9870(12) 1.3356(7) -0.0755(5) 0.092(3) Uani 1 1 d .
H30A H 1.0351 1.3710 -0.1016 0.110 Uiso 1 1 calc R
C49 C 0.8972(12) 1.2739(7) -0.0992(4) 0.084(3) Uani 1 1 d .
H31A H 0.8836 1.2676 -0.1414 0.100 Uiso 1 1 calc R
C50 C 0.8202(10) 1.2163(6) -0.0606(4) 0.066(2) Uani 1 1 d .
C51 C 0.8443(8) 1.2270(5) 0.0027(3) 0.0509(19) Uani 1 1 d .
C52 C 0.7245(11) 1.1513(7) -0.0827(4) 0.084(3) Uani 1 1 d .
H32A H 0.7065 1.1427 -0.1246 0.101 Uiso 1 1 calc R
C53 C 0.6575(10) 1.1004(6) -0.0433(4) 0.078(3) Uani 1 1 d .
H33A H 0.5923 1.0574 -0.0577 0.094 Uiso 1 1 calc R
C54 C 0.6879(8) 1.1136(5) 0.0192(4) 0.060(2) Uani 1 1 d .
H34A H 0.6438 1.0774 0.0458 0.073 Uiso 1 1 calc R
C55 C 1.1603(12) 0.3421(5) 0.4526(5) 0.087(3) Uani 1 1 d .
H35A H 1.0684 0.3330 0.4321 0.104 Uiso 1 1 calc R
C56 C 1.1724(15) 0.3242(6) 0.5161(5) 0.100(4) Uani 1 1 d .
H36A H 1.0910 0.3042 0.5369 0.119 Uiso 1 1 calc R
C57 C 1.3106(17) 0.3382(6) 0.5446(5) 0.103(4) Uani 1 1 d .
H37A H 1.3227 0.3266 0.5857 0.124 Uiso 1 1 calc R
C58 C 1.4327(14) 0.3691(6) 0.5138(4) 0.086(3) Uani 1 1 d .
C59 C 1.4100(11) 0.3845(5) 0.4515(4) 0.063(2) Uani 1 1 d .
C60 C 1.5755(17) 0.3845(6) 0.5422(5) 0.110(5) Uani 1 1 d .
H38A H 1.5904 0.3745 0.5834 0.132 Uiso 1 1 calc R
C61 C 1.6910(15) 0.4137(7) 0.5097(6) 0.108(4) Uani 1 1 d .
H39A H 1.7841 0.4227 0.5291 0.130 Uiso 1 1 calc R
C62 C 1.6733(13) 0.4309(6) 0.4468(6) 0.088(3) Uani 1 1 d .
C63 C 1.5310(11) 0.4167(5) 0.4174(4) 0.069(2) Uani 1 1 d .
C64 C 1.7856(14) 0.4642(7) 0.4127(7) 0.115(5) Uani 1 1 d .
H40A H 1.8799 0.4750 0.4306 0.138 Uiso 1 1 calc R
C65 C 1.7591(13) 0.4816(6) 0.3523(7) 0.106(4) Uani 1 1 d .
H41A H 1.8343 0.5032 0.3288 0.128 Uiso 1 1 calc R
C66 C 1.6144(13) 0.4654(6) 0.3279(5) 0.095(3) Uani 1 1 d .
H42A H 1.5948 0.4772 0.2874 0.114 Uiso 1 1 calc R
O1W O 1.0447(7) 0.3525(5) 0.3016(4) 0.152(4) Uani 1 1 d .
H43A H 0.9620 0.3764 0.2935 0.183 Uiso 1 1 d R
H44A H 1.0408 0.3027 0.2851 0.183 Uiso 1 1 d R
O2W O 0.6932(7) 1.3152(4) 0.1632(3) 0.107(2) Uani 1 1 d .
H45A H 0.6691 1.3453 0.1945 0.129 Uiso 1 1 d R
H46A H 0.6410 1.3313 0.1329 0.129 Uiso 1 1 d R
O3W O 0.7233(6) 0.4746(3) 0.1300(3) 0.0839(18) Uani 1 1 d .
H47A H 0.8141 0.4801 0.1201 0.101 Uiso 1 1 d R
H48A H 0.6814 0.5224 0.1272 0.101 Uiso 1 1 d R
O4W O 0.4207(7) 0.4612(4) 0.1624(3) 0.107(2) Uani 1 1 d .
H49A H 0.3770 0.4990 0.1841 0.128 Uiso 1 1 d R
H50A H 0.3727 0.4149 0.1652 0.128 Uiso 1 1 d R
O5W O 1.3068(12) 0.7392(6) 0.6593(4) 0.209(5) Uani 1 1 d .
H51A H 1.3082 0.7620 0.6977 0.250 Uiso 1 1 d R
H52A H 1.2546 0.6912 0.6500 0.250 Uiso 1 1 d R

loop_
_atom_site_aniso_label
_atom_site_aniso_U_11
_atom_site_aniso_U_22
_atom_site_aniso_U_33
_atom_site_aniso_U_23
_atom_site_aniso_U_13
_atom_site_aniso_U_12
Mn1 0.0344(6) 0.0390(6) 0.0340(6) -0.0046(5) -0.0009(5) 0.0012(5)
Mn2 0.0404(6) 0.0359(6) 0.0326(5) -0.0033(4) -0.0006(5) 0.0018(5)
Mn3 0.0412(6) 0.0571(8) 0.0476(7) 0.0070(6) 0.0008(5) 0.0027(5)
Mn4 0.0876(10) 0.0428(7) 0.0574(8) 0.0028(6) -0.0182(7) 0.0027(7)
N1 0.041(3) 0.029(3) 0.033(3) 0.002(2) 0.000(3) 0.001(3)
N2 0.037(3) 0.034(3) 0.049(3) -0.004(3) -0.002(3) -0.003(3)
N3 0.046(3) 0.044(4) 0.041(3) -0.005(3) 0.005(3) 0.000(3)
N4 0.048(4) 0.034(3) 0.040(3) -0.001(3) 0.005(3) 0.003(3)
N5 0.047(4) 0.055(4) 0.070(5) 0.005(4) 0.003(3) -0.004(3)
N6 0.051(4) 0.055(4) 0.051(4) 0.008(3) -0.006(3) 0.001(3)
N7 0.090(5) 0.038(4) 0.066(5) 0.006(3) -0.003(4) 0.007(4)
N8 0.090(6) 0.051(4) 0.075(5) 0.000(4) -0.002(5) -0.003(4)
O1 0.045(3) 0.048(3) 0.052(3) 0.004(2) -0.012(2) -0.018(2)
O2 0.047(3) 0.058(3) 0.063(3) -0.007(3) 0.021(3) -0.008(2)
O3 0.090(4) 0.048(4) 0.100(5) 0.009(3) 0.015(4) 0.035(3)
O4 0.096(4) 0.050(3) 0.066(4) 0.019(3) -0.003(3) 0.006(3)
O5 0.062(4) 0.044(3) 0.139(6) -0.036(3) -0.033(4) 0.009(3)
O6 0.046(3) 0.048(3) 0.072(4) -0.008(3) -0.020(3) 0.007(3)
O7 0.065(3) 0.060(3) 0.040(3) 0.001(3) 0.001(3) 0.016(3)
O8 0.042(3) 0.050(3) 0.049(3) -0.007(2) -0.012(2) 0.005(2)
O9 0.056(3) 0.044(3) 0.054(3) -0.009(2) -0.006(3) 0.019(2)
O10 0.068(3) 0.047(3) 0.036(3) 0.005(2) -0.002(2) 0.015(2)
O11 0.061(4) 0.142(7) 0.139(6) 0.004(5) 0.010(4) -0.032(4)
O12 0.091(5) 0.149(7) 0.078(5) 0.025(5) 0.037(4) 0.005(4)
O13 0.106(5) 0.108(6) 0.099(5) -0.057(4) 0.025(4) -0.012(4)
O14 0.155(7) 0.047(4) 0.189(8) 0.037(5) -0.024(6) -0.015(4)
O15 0.057(3) 0.059(4) 0.074(4) -0.013(3) -0.016(3) 0.004(3)
O16 0.062(3) 0.064(4) 0.064(3) -0.012(3) -0.019(3) 0.013(3)
C1 0.033(4) 0.047(4) 0.042(4) 0.008(3) -0.004(3) -0.005(3)
C2 0.038(4) 0.034(4) 0.043(4) 0.008(3) -0.004(3) 0.002(3)
C3 0.035(4) 0.028(4) 0.051(4) 0.004(3) -0.005(3) -0.006(3)
C4 0.033(4) 0.044(4) 0.050(4) -0.005(3) 0.002(3) -0.001(3)
C5 0.030(4) 0.054(5) 0.106(7) -0.019(5) -0.003(4) 0.004(4)
C6 0.029(4) 0.030(4) 0.045(4) 0.009(3) 0.000(3) 0.002(3)
C7 0.058(5) 0.041(5) 0.069(6) 0.005(4) -0.017(5) 0.001(4)
C8 0.042(4) 0.036(4) 0.056(5) -0.004(4) 0.000(4) -0.006(4)
C9 0.031(4) 0.039(4) 0.050(4) -0.005(3) 0.000(3) -0.005(3)
C10 0.061(5) 0.030(4) 0.039(4) 0.004(3) -0.006(4) 0.004(3)
C11 0.044(4) 0.037(4) 0.040(4) 0.008(3) -0.002(3) -0.003(3)
C12 0.040(4) 0.029(4) 0.057(4) 0.014(3) 0.007(3) 0.001(3)
C13 0.046(4) 0.048(5) 0.055(5) 0.017(4) -0.003(4) 0.000(4)
C14 0.055(5) 0.048(5) 0.122(8) 0.032(5) -0.038(5) -0.002(4)
C15 0.039(4) 0.034(4) 0.041(4) 0.004(3) -0.001(3) 0.006(3)
C16 0.045(5) 0.069(6) 0.061(5) 0.014(5) -0.002(4) -0.007(4)
C17 0.037(4) 0.040(5) 0.087(6) -0.007(5) -0.001(4) -0.002(4)
C18 0.034(4) 0.045(5) 0.064(5) 0.003(4) 0.000(4) 0.000(4)
C19 0.059(5) 0.051(5) 0.054(5) -0.010(4) 0.001(4) -0.008(4)
C20 0.060(5) 0.041(5) 0.066(5) 0.008(4) 0.001(4) -0.013(4)
C21 0.054(5) 0.050(5) 0.061(5) 0.016(4) 0.009(4) -0.009(4)
C22 0.045(4) 0.045(4) 0.039(4) 0.008(3) 0.007(3) 0.005(3)
C23 0.040(4) 0.032(4) 0.037(4) -0.003(3) 0.000(3) 0.001(3)
C24 0.059(5) 0.070(6) 0.040(4) 0.007(4) 0.005(4) 0.000(4)
C25 0.064(5) 0.072(6) 0.032(4) -0.004(4) -0.005(4) 0.004(5)
C26 0.044(4) 0.047(4) 0.032(4) -0.003(3) -0.002(3) 0.003(3)
C27 0.037(4) 0.035(4) 0.031(4) -0.001(3) -0.001(3) 0.005(3)
C28 0.059(5) 0.054(5) 0.044(4) -0.016(4) -0.009(4) 0.000(4)
C29 0.052(5) 0.040(4) 0.069(5) -0.008(4) -0.010(4) -0.013(4)
C30 0.060(5) 0.039(4) 0.056(5) 0.002(4) 0.000(4) -0.013(4)
C31 0.053(5) 0.067(6) 0.065(5) 0.001(5) 0.011(4) -0.012(4)
C32 0.079(7) 0.072(7) 0.103(8) 0.007(6) 0.014(6) -0.022(5)
C33 0.065(6) 0.079(7) 0.101(8) -0.008(6) -0.001(6) -0.025(5)
C34 0.063(6) 0.056(5) 0.074(6) -0.018(5) -0.012(5) 0.000(4)
C35 0.046(4) 0.047(5) 0.048(4) -0.014(4) 0.003(4) 0.006(4)
C36 0.098(8) 0.078(7) 0.074(7) -0.033(6) -0.019(6) -0.011(6)
C37 0.100(8) 0.082(7) 0.049(5) -0.027(5) -0.019(5) 0.010(6)
C38 0.075(6) 0.064(6) 0.048(5) -0.013(4) -0.004(5) 0.017(5)
C39 0.046(4) 0.046(4) 0.040(4) -0.014(3) 0.000(4) 0.014(4)
C40 0.101(8) 0.090(7) 0.036(5) -0.006(5) 0.006(5) 0.028(6)
C41 0.092(7) 0.066(6) 0.046(5) 0.006(4) 0.017(5) 0.021(5)
C42 0.058(5) 0.037(4) 0.069(5) 0.006(4) 0.005(4) 0.010(4)
C43 0.064(6) 0.071(6) 0.085(7) 0.006(5) -0.006(5) -0.012(5)
C44 0.075(7) 0.081(8) 0.124(9) 0.026(7) -0.001(7) -0.014(6)
C45 0.052(6) 0.072(7) 0.125(9) 0.043(7) 0.016(6) -0.001(5)
C46 0.053(5) 0.067(6) 0.081(7) 0.026(5) 0.024(5) 0.023(5)
C47 0.041(4) 0.070(6) 0.050(5) 0.013(4) 0.009(4) 0.010(4)
C48 0.100(9) 0.101(9) 0.080(8) 0.036(7) 0.029(6) 0.029(7)
C49 0.111(9) 0.104(8) 0.040(5) 0.029(6) 0.026(5) 0.065(7)
C50 0.085(7) 0.068(6) 0.046(5) 0.004(5) -0.003(5) 0.037(5)
C51 0.045(4) 0.060(5) 0.049(5) 0.008(4) 0.011(4) 0.021(4)
C52 0.089(8) 0.108(9) 0.053(6) -0.009(6) -0.013(6) 0.058(7)
C53 0.072(6) 0.091(8) 0.067(6) -0.031(5) -0.022(5) 0.020(5)
C54 0.060(5) 0.052(5) 0.069(6) 0.000(4) -0.006(5) 0.011(4)
C55 0.114(8) 0.052(6) 0.095(8) 0.009(5) 0.016(7) 0.013(6)
C56 0.155(11) 0.067(7) 0.080(8) 0.019(6) 0.027(8) 0.023(7)
C57 0.185(13) 0.058(7) 0.068(7) 0.011(6) 0.018(9) 0.021(8)
C58 0.145(10) 0.040(5) 0.071(7) 0.000(5) -0.013(7) 0.023(6)
C59 0.101(7) 0.039(5) 0.049(5) -0.001(4) -0.012(5) 0.022(5)
C60 0.194(14) 0.051(7) 0.079(8) -0.014(6) -0.071(9) 0.028(8)
C61 0.133(11) 0.058(7) 0.130(12) 0.001(7) -0.063(9) 0.014(7)
C62 0.095(8) 0.044(6) 0.123(10) -0.007(6) -0.045(8) 0.015(5)
C63 0.089(7) 0.042(5) 0.074(6) -0.002(5) -0.014(6) 0.019(5)
C64 0.095(9) 0.069(8) 0.175(14) -0.015(9) -0.045(10) 0.013(7)
C65 0.082(8) 0.064(7) 0.172(13) -0.005(8) 0.010(8) -0.005(6)
C66 0.098(8) 0.077(7) 0.110(9) 0.003(6) -0.004(7) -0.006(6)
O1W 0.076(5) 0.174(8) 0.192(8) -0.128(6) -0.031(5) 0.027(5)
O2W 0.122(5) 0.074(4) 0.130(6) 0.015(4) 0.049(5) 0.035(4)
O3W 0.075(4) 0.054(4) 0.120(5) -0.015(3) -0.009(4) 0.003(3)
O4W 0.122(5) 0.095(5) 0.106(5) 0.010(4) 0.029(4) -0.012(4)
O5W 0.272(12) 0.166(9) 0.180(9) -0.053(7) -0.036(9) 0.059(8)

loop_
_atom_type_symbol
_atom_type_description
_atom_type_scat_dispersion_real
_atom_type_scat_dispersion_imag
_atom_type_scat_source
C C 0.0033 0.0016 'International Tables Vol C Tables 4.2.6.8 and 6.1.1.4'
H H 0.0000 0.0000 'International Tables Vol C Tables 4.2.6.8 and 6.1.1.4'
N N 0.0061 0.0033 'International Tables Vol C Tables 4.2.6.8 and 6.1.1.4'
O O 0.0106 0.0060 'International Tables Vol C Tables 4.2.6.8 and 6.1.1.4'
Mn Mn 0.3368 0.7283 'International Tables Vol C Tables 4.2.6.8 and 6.1.1.4'

loop_
_geom_angle_atom_site_label_1
_geom_angle_atom_site_label_2
_geom_angle_atom_site_label_3
_geom_angle
_geom_angle_site_symmetry_1
_geom_angle_site_symmetry_3
O6 Mn1 O2 93.76(19) 1_655 .
O6 Mn1 O8 90.47(17) 1_655 1_655
O2 Mn1 O8 103.58(18) . 1_655
O6 Mn1 O9 174.10(18) 1_655 .
O2 Mn1 O9 85.25(19) . .
O8 Mn1 O9 84.12(17) 1_655 .
O6 Mn1 N1 87.64(18) 1_655 .
O2 Mn1 N1 92.15(19) . .
O8 Mn1 N1 164.25(18) 1_655 .
O9 Mn1 N1 98.21(17) . .
O6 Mn1 N2 100.50(19) 1_655 .
O2 Mn1 N2 158.63(18) . .
O8 Mn1 N2 92.21(18) 1_655 .
O9 Mn1 N2 82.11(18) . .
N1 Mn1 N2 72.80(18) . .
O10 Mn2 O1 96.15(18) . .
O10 Mn2 O8 95.02(17) . 1_655
O1 Mn2 O8 97.41(18) . 1_655
O10 Mn2 N4 116.23(19) . .
O1 Mn2 N4 91.83(19) . .
O8 Mn2 N4 146.26(18) 1_655 .
O10 Mn2 N3 89.59(19) . .
O1 Mn2 N3 165.01(19) . .
O8 Mn2 N3 95.87(18) 1_655 .
N4 Mn2 N3 73.2(2) . .
O10 Mn2 O7 148.15(18) . 1_655
O1 Mn2 O7 99.43(17) . 1_655
O8 Mn2 O7 55.60(15) 1_655 1_655
N4 Mn2 O7 90.93(18) . 1_655
N3 Mn2 O7 82.41(18) . 1_655
O2W Mn3 O16 157.9(2) . .
O2W Mn3 O12 91.4(3) . 1_455
O16 Mn3 O12 101.7(2) . 1_455
O2W Mn3 N6 103.8(2) . .
O16 Mn3 N6 95.9(2) . .
O12 Mn3 N6 80.8(2) 1_455 .
O2W Mn3 O15 100.8(2) . .
O16 Mn3 O15 57.05(18) . .
O12 Mn3 O15 124.8(2) 1_455 .
N6 Mn3 O15 143.8(2) . .
O2W Mn3 N5 82.1(2) . .
O16 Mn3 N5 94.9(2) . .
O12 Mn3 N5 149.1(2) 1_455 .
N6 Mn3 N5 71.6(2) . .
O15 Mn3 N5 86.1(2) . .
O2W Mn3 O11 82.3(2) . 1_455
O16 Mn3 O11 91.6(2) . 1_455
O12 Mn3 O11 52.4(2) 1_455 1_455
N6 Mn3 O11 133.1(2) . 1_455
O15 Mn3 O11 76.1(2) . 1_455
N5 Mn3 O11 153.6(2) . 1_455
O2W Mn3 C18 129.6(3) . .
O16 Mn3 C18 28.31(19) . .
O12 Mn3 C18 114.5(2) 1_455 .
N6 Mn3 C18 121.8(2) . .
O15 Mn3 C18 28.82(19) . .
N5 Mn3 C18 92.2(2) . .
O11 Mn3 C18 81.6(2) 1_455 .
O3 Mn4 O1W 98.5(3) . .
O3 Mn4 O13 129.4(3) . 1_545
O1W Mn4 O13 83.1(3) . 1_545
O3 Mn4 N7 140.3(2) . .
O1W Mn4 N7 96.9(3) . .
O13 Mn4 N7 88.7(3) 1_545 .
O3 Mn4 N8 90.5(2) . .
O1W Mn4 N8 170.1(3) . .
O13 Mn4 N8 94.5(3) 1_545 .
N7 Mn4 N8 73.5(3) . .
O3 Mn4 O4 56.63(19) . .
O1W Mn4 O4 83.8(2) . .
O13 Mn4 O4 166.4(2) 1_545 .
N7 Mn4 O4 89.1(2) . .
N8 Mn4 O4 97.8(2) . .
C30 N1 C27 117.4(6) . .
C30 N1 Mn1 126.0(4) . .
C27 N1 Mn1 116.3(4) . .
C19 N2 C23 117.6(6) . .
C19 N2 Mn1 127.0(5) . .
C23 N2 Mn1 115.3(4) . .
C31 N3 C35 118.0(6) . .
C31 N3 Mn2 127.3(5) . .
C35 N3 Mn2 114.7(5) . .
C42 N4 C39 118.1(6) . .
C42 N4 Mn2 125.8(5) . .
C39 N4 Mn2 115.9(4) . .
C43 N5 C47 118.1(7) . .
C43 N5 Mn3 125.4(6) . .
C47 N5 Mn3 116.4(5) . .
C54 N6 C51 117.8(7) . .
C54 N6 Mn3 125.6(5) . .
C51 N6 Mn3 116.6(5) . .
C55 N7 C59 118.9(8) . .
C55 N7 Mn4 126.2(6) . .
C59 N7 Mn4 114.8(6) . .
C63 N8 C66 118.3(9) . .
C63 N8 Mn4 115.5(7) . .
C66 N8 Mn4 126.0(7) . .
C6 O1 Mn2 133.4(4) . .
C6 O2 Mn1 129.5(4) . .
C7 O3 Mn4 97.8(5) . .
C7 O4 Mn4 84.3(5) . .
C8 O6 Mn1 155.5(5) . 1_455
C9 O7 Mn2 85.6(4) . 1_455
C9 O8 Mn1 124.1(4) . 1_455
C9 O8 Mn2 98.0(4) . 1_455
Mn1 O8 Mn2 110.01(19) 1_455 1_455
C15 O9 Mn1 141.3(4) . .
C15 O10 Mn2 126.3(4) . .
C16 O11 Mn3 90.1(6) . 1_655
C16 O12 Mn3 97.9(6) . 1_655
C17 O13 Mn4 111.1(6) . 1_565
C18 O15 Mn3 88.7(4) . .
C18 O16 Mn3 93.3(4) . .
C6 C1 C2 117.9(6) . .
C6 C1 C5 107.9(5) . .
C2 C1 C5 103.5(5) . .
C1 C2 C7 111.0(5) . .
C1 C2 C3 102.5(5) . .
C7 C2 C3 113.8(5) . .
C4 C3 C8 115.1(5) . .
C4 C3 C2 105.1(5) . .
C8 C3 C2 114.6(6) . .
C9 C4 C3 111.3(5) . .
C9 C4 C5 114.7(6) . .
C3 C4 C5 104.6(5) . .
C1 C5 C4 108.0(6) . .
O2 C6 O1 125.4(6) . .
O2 C6 C1 119.7(6) . .
O1 C6 C1 114.8(6) . .
O4 C7 O3 121.3(7) . .
O4 C7 C2 119.9(8) . .
O3 C7 C2 118.8(7) . .
O5 C8 O6 124.1(7) . .
O5 C8 C3 117.9(6) . .
O6 C8 C3 118.0(6) . .
O7 C9 O8 120.8(6) . .
O7 C9 C4 122.6(6) . .
O8 C9 C4 116.6(6) . .
C14 C10 C15 112.7(6) . .
C14 C10 C11 105.1(6) . .
C15 C10 C11 114.1(5) . .
C16 C11 C12 111.1(5) . .
C16 C11 C10 115.1(6) . .
C12 C11 C10 102.5(5) . .
C17 C12 C11 115.1(6) . .
C17 C12 C13 114.9(6) . .
C11 C12 C13 103.4(5) . .
C18 C13 C14 116.6(6) . .
C18 C13 C12 109.6(5) . .
C14 C13 C12 106.0(6) . .
C13 C14 C10 107.7(6) . .
O9 C15 O10 125.8(6) . .
O9 C15 C10 118.1(6) . .
O10 C15 C10 116.0(6) . .
O12 C16 O11 118.3(8) . .
O12 C16 C11 121.3(7) . .
O11 C16 C11 120.0(8) . .
O14 C17 O13 122.1(8) . .
O14 C17 C12 118.9(9) . .
O13 C17 C12 119.0(8) . .
O16 C18 O15 120.6(7) . .
O16 C18 C13 121.4(7) . .
O15 C18 C13 117.9(7) . .
O16 C18 Mn3 58.4(4) . .
O15 C18 Mn3 62.5(4) . .
C13 C18 Mn3 174.7(5) . .
N2 C19 C20 123.7(7) . .
C21 C20 C19 118.7(7) . .
C20 C21 C22 120.1(7) . .
C21 C22 C23 117.8(6) . .
C21 C22 C24 124.0(7) . .
C23 C22 C24 118.2(6) . .
N2 C23 C22 122.1(6) . .
N2 C23 C27 117.4(6) . .
C22 C23 C27 120.5(6) . .
C25 C24 C22 122.0(7) . .
C24 C25 C26 121.4(7) . .
C28 C26 C27 117.1(6) . .
C28 C26 C25 123.9(6) . .
C27 C26 C25 119.0(6) . .
N1 C27 C26 123.1(6) . .
N1 C27 C23 118.1(5) . .
C26 C27 C23 118.9(6) . .
C29 C28 C26 119.6(7) . .
C28 C29 C30 119.4(7) . .
N1 C30 C29 123.3(7) . .
N3 C31 C32 123.9(8) . .
C33 C32 C31 117.0(9) . .
C32 C33 C34 122.0(8) . .
C33 C34 C36 125.0(8) . .
C33 C34 C35 116.1(8) . .
C36 C34 C35 118.9(8) . .
N3 C35 C34 122.9(7) . .
N3 C35 C39 117.6(6) . .
C34 C35 C39 119.4(7) . .
C37 C36 C34 121.6(8) . .
C36 C37 C38 122.4(8) . .
C40 C38 C39 115.5(7) . .
C40 C38 C37 126.1(8) . .
C39 C38 C37 118.3(8) . .
N4 C39 C38 122.7(7) . .
N4 C39 C35 117.8(6) . .
C38 C39 C35 119.4(7) . .
C41 C40 C38 122.8(8) . .
C40 C41 C42 117.1(8) . .
N4 C42 C41 123.8(7) . .
N5 C43 C44 122.2(9) . .
C45 C44 C43 119.3(9) . .
C44 C45 C46 121.1(9) . .
C45 C46 C48 124.4(9) . .
C45 C46 C47 116.7(9) . .
C48 C46 C47 118.9(9) . .
N5 C47 C46 122.7(8) . .
N5 C47 C51 117.1(7) . .
C46 C47 C51 120.2(8) . .
C49 C48 C46 121.8(10) . .
C48 C49 C50 121.4(9) . .
C52 C50 C51 118.1(9) . .
C52 C50 C49 124.0(9) . .
C51 C50 C49 117.9(9) . .
N6 C51 C50 122.0(8) . .
N6 C51 C47 118.2(7) . .
C50 C51 C47 119.8(8) . .
C53 C52 C50 120.0(9) . .
C52 C53 C54 119.1(9) . .
N6 C54 C53 123.0(8) . .
N7 C55 C56 123.0(10) . .
C57 C56 C55 116.7(11) . .
C56 C57 C58 121.9(10) . .
C57 C58 C59 117.2(11) . .
C57 C58 C60 123.0(11) . .
C59 C58 C60 119.8(11) . .
N7 C59 C58 122.2(10) . .
N7 C59 C63 118.0(7) . .
C58 C59 C63 119.8(9) . .
C61 C60 C58 120.5(11) . .
C60 C61 C62 121.9(11) . .
C64 C62 C63 117.3(11) . .
C64 C62 C61 123.8(12) . .
C63 C62 C61 118.8(12) . .
N8 C63 C62 122.8(10) . .
N8 C63 C59 117.9(8) . .
C62 C63 C59 119.3(10) . .
C65 C64 C62 120.7(12) . .
C64 C65 C66 117.3(12) . .
N8 C66 C65 123.6(10) . .

loop_
_geom_bond_atom_site_label_1
_geom_bond_atom_site_label_2
_geom_bond_distance
_geom_bond_site_symmetry_2
Mn1 O6 2.118(5) 1_655
Mn1 O2 2.121(5) .
Mn1 O8 2.186(4) 1_655
Mn1 O9 2.211(5) .
Mn1 N1 2.269(5) .
Mn1 N2 2.295(5) .
Mn2 O10 2.082(4) .
Mn2 O1 2.110(4) .
Mn2 O8 2.186(5) 1_655
Mn2 N4 2.222(5) .
Mn2 N3 2.280(5) .
Mn2 O7 2.474(5) 1_655
Mn3 O2W 2.122(6) .
Mn3 O16 2.226(5) .
Mn3 O12 2.268(7) 1_455
Mn3 N6 2.277(6) .
Mn3 O15 2.315(5) .
Mn3 N5 2.316(6) .
Mn3 O11 2.421(7) 1_455
Mn3 C18 2.609(7) .
Mn4 O3 2.157(5) .
Mn4 O1W 2.161(6) .
Mn4 O13 2.162(7) 1_545
Mn4 N7 2.238(7) .
Mn4 N8 2.269(7) .
Mn4 O4 2.456(6) .
N1 C30 1.324(7) .
N1 C27 1.355(7) .
N2 C19 1.311(8) .
N2 C23 1.369(7) .
N3 C31 1.318(8) .
N3 C35 1.343(8) .
N4 C42 1.315(8) .
N4 C39 1.360(8) .
N5 C43 1.331(9) .
N5 C47 1.350(9) .
N6 C54 1.335(8) .
N6 C51 1.365(8) .
N7 C55 1.326(10) .
N7 C59 1.371(9) .
N8 C63 1.324(10) .
N8 C66 1.336(11) .
O1 C6 1.260(7) .
O2 C6 1.245(7) .
O3 C7 1.270(9) .
O4 C7 1.258(9) .
O5 C8 1.225(8) .
O6 C8 1.241(7) .
O6 Mn1 2.118(5) 1_455
O7 C9 1.241(7) .
O7 Mn2 2.474(5) 1_455
O8 C9 1.276(7) .
O8 Mn1 2.186(4) 1_455
O8 Mn2 2.186(5) 1_455
O9 C15 1.250(7) .
O10 C15 1.251(7) .
O11 C16 1.214(8) .
O11 Mn3 2.421(7) 1_655
O12 C16 1.203(9) .
O12 Mn3 2.268(7) 1_655
O13 C17 1.226(9) .
O13 Mn4 2.162(7) 1_565
O14 C17 1.211(9) .
O15 C18 1.258(8) .
O16 C18 1.239(8) .
C1 C6 1.523(8) .
C1 C2 1.524(8) .
C1 C5 1.532(9) .
C2 C7 1.527(9) .
C2 C3 1.539(8) .
C3 C4 1.518(8) .
C3 C8 1.531(8) .
C4 C9 1.511(9) .
C4 C5 1.533(8) .
C10 C14 1.518(10) .
C10 C15 1.519(8) .
C10 C11 1.542(8) .
C11 C16 1.501(10) .
C11 C12 1.534(8) .
C12 C17 1.513(9) .
C12 C13 1.536(8) .
C13 C18 1.503(9) .
C13 C14 1.504(10) .
C19 C20 1.401(9) .
C20 C21 1.351(9) .
C21 C22 1.392(9) .
C22 C23 1.400(8) .
C22 C24 1.430(9) .
C23 C27 1.440(8) .
C24 C25 1.326(9) .
C25 C26 1.432(9) .
C26 C28 1.390(9) .
C26 C27 1.407(8) .
C28 C29 1.366(9) .
C29 C30 1.383(9) .
C31 C32 1.412(11) .
C32 C33 1.357(11) .
C33 C34 1.386(11) .
C34 C36 1.418(11) .
C34 C35 1.423(9) .
C35 C39 1.428(9) .
C36 C37 1.320(11) .
C37 C38 1.424(11) .
C38 C40 1.393(11) .
C38 C39 1.421(9) .
C40 C41 1.351(11) .
C41 C42 1.409(10) .
C43 C44 1.395(11) .
C44 C45 1.345(12) .
C45 C46 1.378(12) .
C46 C48 1.400(12) .
C46 C47 1.413(10) .
C47 C51 1.427(10) .
C48 C49 1.336(12) .
C49 C50 1.453(12) .
C50 C52 1.392(12) .
C50 C51 1.401(10) .
C52 C53 1.356(12) .
C53 C54 1.395(10) .
C55 C56 1.436(12) .
C56 C57 1.379(13) .
C57 C58 1.396(13) .
C58 C59 1.410(11) .
C58 C60 1.417(14) .
C59 C63 1.433(11) .
C60 C61 1.360(15) .
C61 C62 1.424(14) .
C62 C64 1.382(15) .
C62 C63 1.420(11) .
C64 C65 1.380(14) .
C65 C66 1.401(12) .
